data_7707437
loop_
_publ_author_name
'Xu, Yong-Kai'
'Meng, Mei-Mei'
'Xi, Ji-Ming'
'Wang, Li-Fei'
'Zhu, Rui'
'Liu, Xing-Gui'
'Zhang, Rui'
'Dong, Wei'
'Lu, Zhen-Zhong'
'Zheng, He-Gen'
'Huang, Wei'

_publ_section_title
;
 Mixed matrix membranes containing fluorescent coordination polymers for
 detecting Cr<sub>2</sub>O<sub>7</sub><sup>2-</sup> with high sensitivity,
 stability and recyclability.
;
_journal_issue 23
_journal_name_full 'Dalton transactions (Cambridge, England : 2003)'
_journal_page_first 7944
_journal_page_last 7948
_journal_paper_doi 10.1039/d1dt00894c
_journal_volume 50
_journal_year 2021
_chemical_formula_moiety 'C32 H28 Cd N2 O5, 2(C3 H7 N O)'
_chemical_formula_sum 'C38 H42 Cd N4 O7'
_chemical_formula_weight 779.15
_space_group_crystal_system monoclinic
_space_group_IT_number 13
_space_group_name_Hall '-P 2yc'
_space_group_name_H-M_alt 'P 1 2/c 1'
_atom_sites_solution_hydrogens mixed
_audit_creation_date 2021-02-20
_audit_creation_method
;
Olex2 1.2
(compiled 2018.05.29 svn.r3508 for OlexSys, GUI svn.r5506)
;
_audit_update_record
;
2021-02-22 deposited with the CCDC.	2021-05-18 downloaded from the CCDC.
;
_cell_angle_alpha 90
_cell_angle_beta 102.1750(10)
_cell_angle_gamma 90
_cell_formula_units_Z 2
_cell_length_a 15.2095(4)
_cell_length_b 6.0527(2)
_cell_length_c 19.0567(6)
_cell_measurement_reflns_used 5365
_cell_measurement_temperature 296(2)
_cell_measurement_theta_max 25.28
_cell_measurement_theta_min 2.19
_cell_volume 1714.87(9)
_computing_cell_refinement 'SAINT v8.37A (Bruker, 2015)'
_computing_data_reduction 'SAINT v8.37A (Bruker, 2015)'
_computing_molecular_graphics 'Olex2 (Dolomanov et al., 2009)'
_computing_publication_material 'Olex2 (Dolomanov et al., 2009)'
_computing_structure_refinement 'XL (Sheldrick, 2008)'
_computing_structure_solution 'SHELXT 2018/2 (Sheldrick, 2018)'
_diffrn_ambient_temperature 296.15
_diffrn_measured_fraction_theta_full 0.998
_diffrn_measured_fraction_theta_max 0.998
_diffrn_measurement_device_type 'Bruker APEX-II CCD'
_diffrn_measurement_method '\f and \w scans'
_diffrn_radiation_type MoK\a
_diffrn_radiation_wavelength 0.71073
_diffrn_reflns_av_R_equivalents 0.0392
_diffrn_reflns_av_unetI/netI 0.0347
_diffrn_reflns_Laue_measured_fraction_full 0.998
_diffrn_reflns_Laue_measured_fraction_max 0.998
_diffrn_reflns_limit_h_max 18
_diffrn_reflns_limit_h_min -18
_diffrn_reflns_limit_k_max 7
_diffrn_reflns_limit_k_min -7
_diffrn_reflns_limit_l_max 22
_diffrn_reflns_limit_l_min -23
_diffrn_reflns_number 13593
_diffrn_reflns_point_group_measured_fraction_full 0.998
_diffrn_reflns_point_group_measured_fraction_max 0.998
_diffrn_reflns_theta_full 25.242
_diffrn_reflns_theta_max 25.996
_diffrn_reflns_theta_min 2.187
_diffrn_standards_number 0
_exptl_absorpt_coefficient_mu 0.694
_exptl_absorpt_correction_T_max 0.850
_exptl_absorpt_correction_T_min 0.811
_exptl_absorpt_correction_type multi-scan
_exptl_absorpt_process_details 'SADABS; Bruker, 2008'
_exptl_crystal_colour colourless
_exptl_crystal_colour_primary colourless
_exptl_crystal_density_diffrn 1.509
_exptl_crystal_description prism
_exptl_crystal_F_000 804
_exptl_crystal_size_max 0.41
_exptl_crystal_size_mid 0.24
_exptl_crystal_size_min 0.22
_refine_diff_density_max 0.418
_refine_diff_density_min -0.411
_refine_diff_density_rms 0.064
_refine_ls_extinction_method none
_refine_ls_goodness_of_fit_ref 1.050
_refine_ls_hydrogen_treatment constr
_refine_ls_matrix_type full
_refine_ls_number_parameters 230
_refine_ls_number_reflns 3369
_refine_ls_number_restraints 0
_refine_ls_restrained_S_all 1.050
_refine_ls_R_factor_all 0.0319
_refine_ls_R_factor_gt 0.0272
_refine_ls_shift/su_max 0.000
_refine_ls_shift/su_mean 0.000
_refine_ls_structure_factor_coef Fsqd
_refine_ls_weighting_details 'w=1/[\s^2^(Fo^2^)+(0.0210P)^2^+0.8670P] where P=(Fo^2^+2Fc^2^)/3'
_refine_ls_weighting_scheme calc
_refine_ls_wR_factor_gt 0.0572
_refine_ls_wR_factor_ref 0.0587
_reflns_Friedel_coverage 0.000
_reflns_number_gt 3098
_reflns_number_total 3369
_reflns_threshold_expression 'I > 2\s(I)'
_cod_data_source_file d1dt00894c2.cif
_cod_data_source_block 3
_cod_depositor_comments 'Adding full bibliography for 7707436--7707438.cif.'
_cod_database_code 7707437
_shelx_shelxl_version_number 2018/3
_shelx_space_group_comment
;
The symmetry employed for this shelxl refinement is uniquely defined
by the following loop, which should always be used as a source of
symmetry information in preference to the above space-group names.
They are only intended as comments.
;
_shelx_estimated_absorpt_t_max 0.862
_shelx_estimated_absorpt_t_min 0.764
_olex2_refinement_description
;
1. Fixed Uiso
 At 1.2 times of:
  All C(H) groups, All C(H,H) groups
 At 1.5 times of:
  All C(H,H,H) groups, All O(H,H) groups
2. Others
 Fixed Sof: H4A(0.5) H4B(0.5)
3.a Rotating group:
 O4(H4A,H4B)
3.b Ternary CH refined with riding coordinates:
 C2(H2)
3.c Secondary CH2 refined with riding coordinates:
 C3(H3A,H3B), C4(H4C,H4D)
3.d Aromatic/amide H refined with riding coordinates:
 C6(H6), C5(H5), C8(H8), C9(H9), C16(H16), C13(H13), C17(H17), C14(H14),
 C15(H15)
3.e Idealised Me refined as rotating group:
 C19(H19A,H19B,H19C), C18(H18A,H18B,H18C)
;
_olex2_submission_special_instructions 'No special instructions were received'

loop_
_space_group_symop_operation_xyz
'x, y, z'
'-x, y, -z+1/2'
'-x, -y, -z'
'x, -y, z-1/2'

loop_
_atom_site_label
_atom_site_type_symbol
_atom_site_fract_x
_atom_site_fract_y
_atom_site_fract_z
_atom_site_U_iso_or_equiv
_atom_site_adp_type
_atom_site_occupancy
_atom_site_site_symmetry_order
_atom_site_calc_flag
_atom_site_refinement_flags_posn
_atom_site_refinement_flags_adp
_atom_site_refinement_flags_occupancy
_atom_site_disorder_assembly
_atom_site_disorder_group
Cd1 Cd 1.000000 0.46601(3) 0.750000 0.01746(7) Uani 1 2 d S T P . .
O4 O 1.000000 0.8382(3) 0.750000 0.0347(6) Uani 1 2 d S T P . .
H4A H 0.950595 0.888198 0.759970 0.052 Uiso 0.5 1 d GR . . . .
H4B H 0.998696 0.888208 0.707130 0.052 Uiso 0.5 1 d GR . . . .
O2 O 1.01833(11) 0.5073(2) 0.62457(8) 0.0269(4) Uani 1 1 d . . . . .
O1 O 1.03637(13) 0.1842(3) 0.67656(8) 0.0367(4) Uani 1 1 d . . . . .
N1 N 0.84836(12) 0.4830(3) 0.68542(10) 0.0244(4) Uani 1 1 d . . . . .
N2 N 0.70348(12) 0.6047(3) 0.81811(11) 0.0304(5) Uani 1 1 d . . . . .
O3 O 0.68842(15) 0.9279(3) 0.75669(11) 0.0578(6) Uani 1 1 d . . . . .
C2 C 1.02248(15) 0.1926(3) 0.54887(11) 0.0219(5) Uani 1 1 d . . . . .
H2 H 1.039561 0.300826 0.515887 0.026 Uiso 1 1 calc R . . . .
C1 C 1.02707(15) 0.3033(4) 0.62115(12) 0.0235(5) Uani 1 1 d . . . . .
C6 C 0.70308(15) 0.3245(4) 0.64316(12) 0.0265(5) Uani 1 1 d . . . . .
H6 H 0.663119 0.210457 0.646306 0.032 Uiso 1 1 calc R . . . .
C5 C 0.78799(14) 0.3256(4) 0.68717(12) 0.0257(5) Uani 1 1 d . . . . .
H5 H 0.803597 0.210289 0.719650 0.031 Uiso 1 1 calc R . . . .
C12 C 0.52335(14) 0.6592(4) 0.55540(12) 0.0226(5) Uani 1 1 d . . . . .
C3 C 1.08452(15) -0.0071(3) 0.55310(12) 0.0254(5) Uani 1 1 d . . . . .
H3A H 1.070619 -0.111271 0.587892 0.031 Uiso 1 1 calc R . . . .
H3B H 1.146367 0.040292 0.569547 0.031 Uiso 1 1 calc R . . . .
C4 C 1.07478(15) -0.1220(4) 0.48054(12) 0.0266(5) Uani 1 1 d . . . . .
H4C H 1.113487 -0.250916 0.485780 0.032 Uiso 1 1 calc R . . . .
H4D H 1.093823 -0.022272 0.446762 0.032 Uiso 1 1 calc R . . . .
C7 C 0.67796(14) 0.4951(4) 0.59421(12) 0.0235(5) Uani 1 1 d . . . . .
C8 C 0.74100(15) 0.6588(4) 0.59238(13) 0.0305(6) Uani 1 1 d . . . . .
H8 H 0.727386 0.776163 0.560414 0.037 Uiso 1 1 calc R . . . .
C11 C 0.56463(14) 0.3410(4) 0.49069(12) 0.0226(5) Uani 1 1 d . . . . .
C9 C 0.82411(15) 0.6468(4) 0.63825(13) 0.0311(6) Uani 1 1 d . . . . .
H9 H 0.865482 0.758560 0.636283 0.037 Uiso 1 1 calc R . . . .
C10 C 0.58667(14) 0.4991(3) 0.54547(11) 0.0234(5) Uani 1 1 d . . . . .
C16 C 0.37187(15) 0.8196(4) 0.52296(12) 0.0281(5) Uani 1 1 d . . . . .
H16 H 0.314091 0.820389 0.494534 0.034 Uiso 1 1 calc R . . . .
C13 C 0.54305(15) 0.8203(4) 0.61092(12) 0.0273(5) Uani 1 1 d . . . . .
H13 H 0.599819 0.822354 0.640959 0.033 Uiso 1 1 calc R . . . .
C17 C 0.73286(18) 0.7934(4) 0.79616(13) 0.0383(6) Uani 1 1 d . . . . .
H17 H 0.793477 0.825750 0.812642 0.046 Uiso 1 1 calc R . . . .
C14 C 0.48094(16) 0.9705(4) 0.62092(13) 0.0329(6) Uani 1 1 d . . . . .
H14 H 0.495546 1.074588 0.657418 0.039 Uiso 1 1 calc R . . . .
C15 C 0.39392(16) 0.9702(4) 0.57619(13) 0.0345(6) Uani 1 1 d . . . . .
H15 H 0.351678 1.074161 0.583437 0.041 Uiso 1 1 calc R . . . .
C19 C 0.76005(18) 0.4637(5) 0.86985(16) 0.0481(7) Uani 1 1 d . . . . .
H19A H 0.819054 0.527300 0.883174 0.072 Uiso 1 1 calc GR . . . .
H19B H 0.764091 0.320511 0.849127 0.072 Uiso 1 1 calc GR . . . .
H19C H 0.734654 0.449686 0.911675 0.072 Uiso 1 1 calc GR . . . .
C18 C 0.61149(16) 0.5332(5) 0.79353(15) 0.0416(6) Uani 1 1 d . . . . .
H18A H 0.579343 0.640703 0.760856 0.062 Uiso 1 1 calc GR . . . .
H18B H 0.583396 0.517895 0.833897 0.062 Uiso 1 1 calc GR . . . .
H18C H 0.610604 0.393573 0.769502 0.062 Uiso 1 1 calc GR . . . .

loop_
_atom_site_aniso_label
_atom_site_aniso_U_11
_atom_site_aniso_U_22
_atom_site_aniso_U_33
_atom_site_aniso_U_23
_atom_site_aniso_U_13
_atom_site_aniso_U_12
Cd1 0.01952(12) 0.01513(11) 0.01564(12) 0.000 -0.00106(8) 0.000
O4 0.0563(17) 0.0201(12) 0.0327(15) 0.000 0.0207(12) 0.000
O2 0.0368(9) 0.0192(9) 0.0257(9) -0.0020(6) 0.0091(7) -0.0007(7)
O1 0.0690(13) 0.0241(9) 0.0167(9) 0.0000(7) 0.0086(8) -0.0039(8)
N1 0.0214(9) 0.0285(10) 0.0221(10) 0.0049(8) 0.0020(7) -0.0023(8)
N2 0.0244(10) 0.0340(11) 0.0330(12) 0.0004(9) 0.0064(8) -0.0012(9)
O3 0.0734(15) 0.0500(13) 0.0402(12) 0.0152(10) -0.0099(10) -0.0190(11)
C2 0.0300(12) 0.0179(10) 0.0176(11) 0.0007(8) 0.0048(9) -0.0038(9)
C1 0.0264(12) 0.0236(12) 0.0198(12) 0.0002(9) 0.0032(9) -0.0058(9)
C6 0.0220(12) 0.0275(12) 0.0278(13) 0.0030(10) 0.0005(9) -0.0057(9)
C5 0.0240(12) 0.0276(12) 0.0232(12) 0.0085(9) -0.0002(9) -0.0001(9)
C12 0.0194(11) 0.0272(12) 0.0209(12) 0.0038(9) 0.0034(9) -0.0011(9)
C3 0.0267(12) 0.0258(13) 0.0212(12) -0.0030(9) -0.0010(9) -0.0016(9)
C4 0.0285(12) 0.0266(12) 0.0245(13) -0.0034(10) 0.0054(10) 0.0006(10)
C7 0.0187(11) 0.0300(13) 0.0204(11) 0.0008(9) 0.0012(8) 0.0012(9)
C8 0.0238(12) 0.0321(13) 0.0321(14) 0.0131(10) -0.0020(10) -0.0021(10)
C11 0.0201(11) 0.0265(12) 0.0207(12) 0.0044(9) 0.0032(9) -0.0002(9)
C9 0.0213(12) 0.0343(14) 0.0348(14) 0.0134(11) -0.0010(10) -0.0062(10)
C10 0.0191(11) 0.0290(13) 0.0208(11) 0.0051(9) 0.0013(8) -0.0015(9)
C16 0.0207(12) 0.0352(13) 0.0263(13) 0.0030(10) 0.0003(9) 0.0032(10)
C13 0.0245(12) 0.0295(12) 0.0260(13) 0.0001(10) 0.0011(10) -0.0048(10)
C17 0.0417(15) 0.0444(16) 0.0274(14) -0.0061(12) 0.0038(12) -0.0167(13)
C14 0.0373(14) 0.0307(13) 0.0303(14) -0.0057(11) 0.0065(11) -0.0002(11)
C15 0.0346(14) 0.0359(14) 0.0338(14) -0.0009(11) 0.0089(11) 0.0076(11)
C19 0.0358(15) 0.0483(17) 0.0565(19) 0.0093(14) 0.0014(13) 0.0106(13)
C18 0.0291(13) 0.0481(16) 0.0467(17) -0.0003(13) 0.0057(12) -0.0066(12)

loop_
_atom_type_symbol
_atom_type_description
_atom_type_scat_dispersion_real
_atom_type_scat_dispersion_imag
_atom_type_scat_source
C C 0.0033 0.0016 'International Tables Vol C Tables 4.2.6.8 and 6.1.1.4'
H H 0.0000 0.0000 'International Tables Vol C Tables 4.2.6.8 and 6.1.1.4'
Cd Cd -0.8075 1.2024 'International Tables Vol C Tables 4.2.6.8 and 6.1.1.4'
N N 0.0061 0.0033 'International Tables Vol C Tables 4.2.6.8 and 6.1.1.4'
O O 0.0106 0.0060 'International Tables Vol C Tables 4.2.6.8 and 6.1.1.4'

loop_
_geom_angle_atom_site_label_1
_geom_angle_atom_site_label_2
_geom_angle_atom_site_label_3
_geom_angle
_geom_angle_site_symmetry_1
_geom_angle_site_symmetry_3
_geom_angle_publ_flag
O4 Cd1 O2 84.20(3) . . ?
O4 Cd1 O2 84.20(3) . 2_756 ?
O4 Cd1 O1 136.66(4) . . ?
O4 Cd1 O1 136.66(4) . 2_756 ?
O4 Cd1 N1 87.53(4) . 2_756 ?
O4 Cd1 N1 87.53(4) . . ?
O4 Cd1 C1 110.94(5) . 2_756 ?
O4 Cd1 C1 110.94(5) . . ?
O2 Cd1 O2 168.41(6) . 2_756 ?
O2 Cd1 C1 164.64(6) 2_756 . ?
O2 Cd1 C1 164.64(6) . 2_756 ?
O2 Cd1 C1 26.86(5) . . ?
O2 Cd1 C1 26.86(5) 2_756 2_756 ?
O1 Cd1 O2 53.76(5) . . ?
O1 Cd1 O2 137.57(5) 2_756 . ?
O1 Cd1 O2 53.76(5) 2_756 2_756 ?
O1 Cd1 O2 137.57(5) . 2_756 ?
O1 Cd1 O1 86.69(8) . 2_756 ?
O1 Cd1 N1 92.73(6) . . ?
O1 Cd1 N1 92.73(6) 2_756 2_756 ?
O1 Cd1 N1 90.87(6) 2_756 . ?
O1 Cd1 N1 90.87(6) . 2_756 ?
O1 Cd1 C1 111.73(6) 2_756 . ?
O1 Cd1 C1 27.13(6) 2_756 2_756 ?
O1 Cd1 C1 111.73(6) . 2_756 ?
O1 Cd1 C1 27.13(6) . . ?
N1 Cd1 O2 101.60(6) . 2_756 ?
N1 Cd1 O2 77.89(6) . . ?
N1 Cd1 O2 101.60(6) 2_756 . ?
N1 Cd1 O2 77.89(6) 2_756 2_756 ?
N1 Cd1 N1 175.05(9) 2_756 . ?
N1 Cd1 C1 82.24(6) 2_756 2_756 ?
N1 Cd1 C1 99.55(6) 2_756 . ?
N1 Cd1 C1 99.55(6) . 2_756 ?
N1 Cd1 C1 82.24(6) . . ?
C1 Cd1 C1 138.12(9) . 2_756 ?
C1 O2 Cd1 89.16(13) . . ?
C1 O1 Cd1 94.88(13) . . ?
C5 N1 Cd1 123.82(14) . . ?
C5 N1 C9 117.03(19) . . ?
C9 N1 Cd1 118.70(14) . . ?
C17 N2 C19 122.2(2) . . ?
C17 N2 C18 121.6(2) . . ?
C19 N2 C18 116.2(2) . . ?
C1 C2 C3 113.06(18) . . ?
C1 C2 C4 108.15(18) . 3_756 ?
C3 C2 C4 109.75(17) . 3_756 ?
O2 C1 Cd1 63.98(12) . . ?
O2 C1 O1 121.1(2) . . ?
O2 C1 C2 119.97(19) . . ?
O1 C1 Cd1 57.99(11) . . ?
O1 C1 C2 118.84(19) . . ?
C2 C1 Cd1 167.95(15) . . ?
C5 C6 C7 119.5(2) . . ?
N1 C5 C6 123.4(2) . . ?
C10 C12 C11 119.5(2) . 3_666 ?
C10 C12 C13 121.9(2) . . ?
C13 C12 C11 118.5(2) . 3_666 ?
C2 C3 C4 111.85(18) . . ?
C3 C4 C2 111.17(18) . 3_756 ?
C6 C7 C10 121.03(19) . . ?
C8 C7 C6 117.1(2) . . ?
C8 C7 C10 121.91(19) . . ?
C9 C8 C7 119.6(2) . . ?
C10 C11 C12 120.0(2) . 3_666 ?
C10 C11 C16 122.2(2) . 3_666 ?
C16 C11 C12 117.7(2) 3_666 3_666 ?
N1 C9 C8 123.5(2) . . ?
C12 C10 C7 119.9(2) . . ?
C11 C10 C12 120.4(2) . . ?
C11 C10 C7 119.64(19) . . ?
C15 C16 C11 121.6(2) . 3_666 ?
C14 C13 C12 121.4(2) . . ?
O3 C17 N2 126.4(3) . . ?
C13 C14 C15 120.4(2) . . ?
C16 C15 C14 120.3(2) . . ?

loop_
_geom_bond_atom_site_label_1
_geom_bond_atom_site_label_2
_geom_bond_distance
_geom_bond_site_symmetry_2
_geom_bond_publ_flag
Cd1 O4 2.253(2) . ?
Cd1 O2 2.4769(15) 2_756 ?
Cd1 O2 2.4769(15) . ?
Cd1 O1 2.3453(16) . ?
Cd1 O1 2.3453(16) 2_756 ?
Cd1 N1 2.3764(17) . ?
Cd1 N1 2.3764(17) 2_756 ?
Cd1 C1 2.756(2) 2_756 ?
Cd1 C1 2.756(2) . ?
O2 C1 1.245(3) . ?
O1 C1 1.262(3) . ?
N1 C5 1.328(3) . ?
N1 C9 1.337(3) . ?
N2 C17 1.326(3) . ?
N2 C19 1.443(3) . ?
N2 C18 1.445(3) . ?
O3 C17 1.213(3) . ?
C2 C1 1.520(3) . ?
C2 C3 1.525(3) . ?
C2 C4 1.528(3) 3_756 ?
C6 C5 1.384(3) . ?
C6 C7 1.390(3) . ?
C12 C11 1.437(3) 3_666 ?
C12 C10 1.407(3) . ?
C12 C13 1.424(3) . ?
C3 C4 1.527(3) . ?
C7 C8 1.385(3) . ?
C7 C10 1.499(3) . ?
C8 C9 1.379(3) . ?
C11 C10 1.404(3) . ?
C11 C16 1.432(3) 3_666 ?
C16 C15 1.352(3) . ?
C13 C14 1.353(3) . ?
C14 C15 1.415(3) . ?
